data_7125908
loop_
_publ_author_name
'Shen, Lingyi'
'Zhao, Yanxia'
'Dai, Dihua'
'Yang, Ying-Wei'
'Wu, Biao'
'Yang, Xiao-Juan'

_publ_section_title
;
 Stabilization of Grignard reagents by a pillar[5]arene host - Schlenk
 equilibria and Grignard reactions.
;
_journal_issue 9
_journal_name_full 'Chemical communications (Cambridge, England)'
_journal_page_first 1381
_journal_page_last 1384
_journal_paper_doi 10.1039/c9cc08728a
_journal_volume 56
_journal_year 2020
_chemical_formula_moiety 'C20.96 H40.21 Br0.76 Mg2 O2, C45 H50 O10'
_chemical_formula_sum 'C65.96 H95.17 Br0.76 Mg2 O12'
_chemical_formula_weight 1189.51
_space_group_crystal_system monoclinic
_space_group_IT_number 15
_space_group_name_Hall '-C 2yc'
_space_group_name_H-M_alt 'C 1 2/c 1'
_atom_sites_solution_hydrogens geom
_audit_creation_date 2019-04-19
_audit_creation_method
;
Olex2 1.2
(compiled 2018.05.29 svn.r3508 for OlexSys, GUI svn.r5506)
;
_audit_update_record
;
2019-07-23 deposited with the CCDC.	2020-01-07 downloaded from the CCDC.
;
_cell_angle_alpha 90
_cell_angle_beta 108.671(4)
_cell_angle_gamma 90
_cell_formula_units_Z 4
_cell_length_a 20.510(6)
_cell_length_b 12.667(4)
_cell_length_c 26.498(7)
_cell_measurement_reflns_used 4782
_cell_measurement_temperature 153(2)
_cell_measurement_theta_max 23.24
_cell_measurement_theta_min 2.20
_cell_volume 6522(3)
_computing_cell_refinement 'SAINT v8.34A (Bruker, 2013)'
_computing_data_reduction 'SAINT v8.34A (Bruker, 2013)'
_computing_molecular_graphics 'Olex2 (Dolomanov et al., 2009)'
_computing_publication_material 'Olex2 (Dolomanov et al., 2009)'
_computing_structure_refinement 'XL (Sheldrick, 2008)'
_diffrn_ambient_temperature 153.15
_diffrn_measured_fraction_theta_full 0.979
_diffrn_measured_fraction_theta_max 0.979
_diffrn_measurement_device_type 'Bruker APEX-II CCD'
_diffrn_measurement_method '\f and \w scans'
_diffrn_radiation_type MoK\a
_diffrn_radiation_wavelength 0.71073
_diffrn_reflns_av_R_equivalents 0.0531
_diffrn_reflns_av_unetI/netI 0.0597
_diffrn_reflns_Laue_measured_fraction_full 0.979
_diffrn_reflns_Laue_measured_fraction_max 0.979
_diffrn_reflns_limit_h_max 24
_diffrn_reflns_limit_h_min -22
_diffrn_reflns_limit_k_max 14
_diffrn_reflns_limit_k_min -14
_diffrn_reflns_limit_l_max 31
_diffrn_reflns_limit_l_min -31
_diffrn_reflns_number 19965
_diffrn_reflns_point_group_measured_fraction_full 0.979
_diffrn_reflns_point_group_measured_fraction_max 0.979
_diffrn_reflns_theta_full 25.067
_diffrn_reflns_theta_max 25.067
_diffrn_reflns_theta_min 1.919
_diffrn_standards_number 0
_exptl_absorpt_coefficient_mu 0.560
_exptl_absorpt_correction_T_max 0.7452
_exptl_absorpt_correction_T_min 0.4294
_exptl_absorpt_correction_type multi-scan
_exptl_absorpt_process_details
;
SADABS-2014/5 (Bruker,2014/5) was used for absorption correction.
wR2(int) was 0.1213 before and 0.0667 after correction.
The Ratio of minimum to maximum transmission is 0.5762.
The \l/2 correction factor is 0.00150.
;
_exptl_crystal_colour colorless
_exptl_crystal_density_diffrn 1.211
_exptl_crystal_density_meas ?
_exptl_crystal_description block
_exptl_crystal_F_000 2550
_exptl_crystal_size_max 0.25
_exptl_crystal_size_mid 0.23
_exptl_crystal_size_min 0.2
_exptl_transmission_factor_max 0.7452
_exptl_transmission_factor_min 0.4294
_refine_diff_density_max 0.690
_refine_diff_density_min -0.361
_refine_diff_density_rms 0.065
_refine_ls_extinction_method none
_refine_ls_goodness_of_fit_ref 1.044
_refine_ls_hydrogen_treatment constr
_refine_ls_matrix_type full
_refine_ls_number_parameters 387
_refine_ls_number_reflns 5667
_refine_ls_number_restraints 66
_refine_ls_restrained_S_all 1.060
_refine_ls_R_factor_all 0.1399
_refine_ls_R_factor_gt 0.0876
_refine_ls_shift/su_max 0.000
_refine_ls_shift/su_mean 0.000
_refine_ls_structure_factor_coef Fsqd
_refine_ls_weighting_details 'w=1/[\s^2^(Fo^2^)+(0.1404P)^2^+15.3144P] where P=(Fo^2^+2Fc^2^)/3'
_refine_ls_weighting_scheme calc
_refine_ls_wR_factor_gt 0.2462
_refine_ls_wR_factor_ref 0.2869
_reflns_Friedel_coverage 0.000
_reflns_number_gt 3281
_reflns_number_total 5667
_reflns_threshold_expression 'I > 2\s(I)'
_cod_data_source_file c9cc08728a2.cif
_cod_data_source_block 1
_cod_depositor_comments
;
The following automatic conversions were performed:

data item '_exptl_crystal_density_meas' value 'not measured' was
changed to '?' -- the value is perceived as not measured.

Automatic conversion script
Id: cif_fix_values 7556 2019-12-06 15:28:31Z antanas 
;
_cod_database_code 7125908
_shelx_shelxl_version_number 2014/7
_shelx_space_group_comment
;
The symmetry employed for this shelxl refinement is uniquely defined
by the following loop, which should always be used as a source of
symmetry information in preference to the above space-group names.
They are only intended as comments.
;
_shelx_estimated_absorpt_t_max 0.896
_shelx_estimated_absorpt_t_min 0.873
_olex2_refinement_description
;
1. Fixed Uiso
 At 1.2 times of:
  All C(H) groups, All C(H,H) groups, All C(H,H,H,H) groups
 At 1.5 times of:
  All C(H,H,H) groups
2. Restrained distances
 C1-C2 = C2-C3 = C3-C4
 1.54 with sigma of 0.01
 C5-C6 = C6-C7 = C7-C8
 1.54 with sigma of 0.01
 C5-C7
 2.52 with sigma of 0.04
3. Rigid bond restraints
 C5, C6
 with sigma for 1-2 distances of 0.001 and sigma for 1-3 distances of 0.002
 C6, C7, C8
 with sigma for 1-2 distances of 0.001 and sigma for 1-3 distances of 0.001
 C3, C4
 with sigma for 1-2 distances of 0.001 and sigma for 1-3 distances of 0.002
4. Uiso/Uaniso restraints and constraints
C6 \\sim C7 \\sim C8: within 2A with sigma of 0.001 and sigma for terminal
atoms of 0.002
Uanis(O1B) \\sim Ueq, Uanis(C10) \\sim Ueq, Uanis(C12B) \\sim Ueq, Uanis(C7)
\\sim Ueq, Uanis(C8) \\sim Ueq, Uanis(C6) \\sim Ueq: with sigma of 0.01 and
sigma for terminal atoms of 0.02
Uanis(Br1) \\sim Ueq: with sigma of 0.01 and sigma for terminal atoms of 0.02
Uanis(C6) \\sim Ueq: with sigma of 0.01 and sigma for terminal atoms of 0.02
Uanis(C12A) = Uanis(C12B)
Uanis(C11) = Uanis(C12B)
Uanis(Br1) = Uanis(C5)
Uanis(C7) = Uanis(C8)
Uanis(O1A) = Uanis(O1B)
5. Others
 Sof(C5)=Sof(C6)=Sof(C7)=Sof(H7A)=Sof(H7B)=Sof(C8)=Sof(H8A)=Sof(H8B)=Sof(H8C)=
 1-FVAR(1)
 Sof(Br1)=FVAR(1)
 Sof(H9BC)=Sof(H9BD)=Sof(O1A)=1-FVAR(2)
 Sof(H9AA)=Sof(H9AB)=Sof(O1B)=FVAR(2)
 Fixed Sof: H11A(0.5) H11B(0.5) H11C(0.5) H11D(0.5) C12A(0.5) H12A(0.5)
 H12B(0.5) C12B(0.5) H12C(0.5) H12D(0.5) H35A(0.5) H35B(0.5)
6.a Secondary CH2 refined with riding coordinates:
 C1(H1A,H1B), C2(H2A,H2B), C3(H3A,H3B), C7(H7A,H7B), C9(H9AA,H9AB), C9(H9BC,
 H9BD), C10(H10A,H10B), C11(H11A,H11B), C11(H11C,H11D), C12A(H12A,H12B),
 C12B(H12C,H12D), C21(H21A,H21B), C30(H30A,H30B), C35(H35A,H35B)
6.b Aromatic/amide H refined with riding coordinates:
 C16(H16), C19(H19), C25(H25), C28(H28), C34(H34)
6.c Idealised Me refined as rotating group:
 C4(H4A,H4B,H4C), C8(H8A,H8B,H8C), C13(H13A,H13B,H13C), C14(H14A,H14B,H14C),
 C22(H22A,H22B,H22C), C23(H23A,H23B,H23C), C31(H31A,H31B,H31C)
;
_olex2_submission_special_instructions 'No special instructions were received'

loop_
_space_group_symop_operation_xyz
'x, y, z'
'-x, y, -z+1/2'
'x+1/2, y+1/2, z'
'-x+1/2, y+1/2, -z+1/2'
'-x, -y, -z'
'x, -y, z-1/2'
'-x+1/2, -y+1/2, -z'
'x+1/2, -y+1/2, z-1/2'

loop_
_atom_site_label
_atom_site_type_symbol
_atom_site_fract_x
_atom_site_fract_y
_atom_site_fract_z
_atom_site_U_iso_or_equiv
_atom_site_adp_type
_atom_site_occupancy
_atom_site_site_symmetry_order
_atom_site_calc_flag
_atom_site_refinement_flags_posn
_atom_site_refinement_flags_adp
_atom_site_refinement_flags_occupancy
_atom_site_disorder_assembly
_atom_site_disorder_group
Br1 Br 0.62199(11) 1.03306(14) 0.03144(7) 0.0852(8) Uani 0.379(3) 1 d . U . A 1
C1 C 0.5304(4) 0.7392(6) 0.0026(3) 0.106(2) Uani 1 1 d D . . . .
H1A H 0.4937 0.6952 0.0086 0.127 Uiso 1 1 calc R . . . .
H1B H 0.5215 0.7410 -0.0364 0.127 Uiso 1 1 calc R . . . .
C2 C 0.5978(4) 0.6799(5) 0.0268(3) 0.109(2) Uani 1 1 d D . . . .
H2A H 0.6067 0.6719 0.0656 0.130 Uiso 1 1 calc R . . . .
H2B H 0.6359 0.7216 0.0216 0.130 Uiso 1 1 calc R . . . .
C3 C 0.5963(5) 0.5698(6) 0.0015(4) 0.142(3) Uani 1 1 d D U . . .
H3A H 0.5535 0.5337 0.0014 0.171 Uiso 1 1 calc R . . . .
H3B H 0.5942 0.5794 -0.0360 0.171 Uiso 1 1 calc R . . . .
C4 C 0.6556(7) 0.4993(12) 0.0281(6) 0.247(8) Uani 1 1 d D U . . .
H4A H 0.6628 0.4499 0.0019 0.371 Uiso 1 1 calc GR . . . .
H4B H 0.6459 0.4598 0.0566 0.371 Uiso 1 1 calc GR . . . .
H4C H 0.6972 0.5420 0.0431 0.371 Uiso 1 1 calc GR . . . .
C5 C 0.5713(7) 1.0262(9) 0.0146(4) 0.0852(8) Uani 0.621(3) 1 d D U . A 2
C6 C 0.6177(6) 1.0317(12) 0.0714(4) 0.1227(12) Uani 0.621(3) 1 d D U . A 2
C7 C 0.6894(6) 1.0756(11) 0.0761(5) 0.1230(12) Uani 0.621(3) 1 d D U . A 2
H7A H 0.6827 1.1446 0.0575 0.148 Uiso 0.621(3) 1 calc R . . A 2
H7B H 0.7135 1.0898 0.1143 0.148 Uiso 0.621(3) 1 calc R . . A 2
C8 C 0.7371(7) 1.0109(11) 0.0553(5) 0.1230(12) Uani 0.621(3) 1 d D U . A 2
H8A H 0.7255 1.0219 0.0168 0.185 Uiso 0.621(3) 1 calc GR . . A 2
H8B H 0.7319 0.9359 0.0624 0.185 Uiso 0.621(3) 1 calc GR . . A 2
H8C H 0.7848 1.0328 0.0731 0.185 Uiso 0.621(3) 1 calc GR . . A 2
C9 C 0.5186(3) 0.8220(4) 0.1361(2) 0.0664(14) Uani 1 1 d . . . . .
H9AA H 0.4880 0.7596 0.1268 0.080 Uiso 0.562(10) 1 calc R . . B 1
H9AB H 0.5660 0.8003 0.1389 0.080 Uiso 0.562(10) 1 calc R . . B 1
H9BC H 0.5560 0.7693 0.1431 0.080 Uiso 0.438(10) 1 calc R . . B 2
H9BD H 0.4743 0.7871 0.1172 0.080 Uiso 0.438(10) 1 calc R . . B 2
C10 C 0.5165(5) 0.8702(6) 0.1862(3) 0.113(3) Uani 1 1 d . U . . .
H10A H 0.4868 0.8274 0.2013 0.136 Uiso 1 1 calc R . . . .
H10B H 0.5634 0.8715 0.2124 0.136 Uiso 1 1 calc R . . . .
C11 C 0.4906(4) 0.9738(4) 0.1769(3) 0.0877(17) Uani 1 1 d . . . . .
H11A H 0.5087 1.0198 0.2085 0.105 Uiso 0.5 1 calc R . . C 1
H11B H 0.4396 0.9758 0.1642 0.105 Uiso 0.5 1 calc R . . C 1
H11C H 0.5266 1.0245 0.1964 0.105 Uiso 0.5 1 calc R . . D 2
H11D H 0.4508 0.9815 0.1901 0.105 Uiso 0.5 1 calc R . . D 2
C12A C 0.5207(14) 1.0001(10) 0.1335(7) 0.147(9) Uani 0.5 1 d . . . A 1
H12A H 0.5716 1.0020 0.1471 0.176 Uiso 0.5 1 calc R . . A 1
H12B H 0.5030 1.0682 0.1161 0.176 Uiso 0.5 1 calc R . . A 1
C12B C 0.4688(9) 0.9973(13) 0.1192(7) 0.0877(17) Uani 0.5 1 d . U . A 2
H12C H 0.4775 1.0715 0.1114 0.105 Uiso 0.5 1 calc R . . A 2
H12D H 0.4203 0.9779 0.1004 0.105 Uiso 0.5 1 calc R . . A 2
C13 C 0.1134(3) 0.7590(6) 0.1495(2) 0.0847(18) Uani 1 1 d . . . . .
H13A H 0.1289 0.6889 0.1425 0.127 Uiso 1 1 calc GR . . . .
H13B H 0.1533 0.8013 0.1695 0.127 Uiso 1 1 calc GR . . . .
H13C H 0.0896 0.7939 0.1156 0.127 Uiso 1 1 calc GR . . . .
C14 C 0.1671(4) 0.6870(6) 0.4292(3) 0.116(3) Uani 1 1 d . . . . .
H14A H 0.1814 0.7597 0.4257 0.174 Uiso 1 1 calc GR . . . .
H14B H 0.1940 0.6590 0.4641 0.174 Uiso 1 1 calc GR . . . .
H14C H 0.1181 0.6861 0.4258 0.174 Uiso 1 1 calc GR . . . .
C15 C 0.1493(2) 0.6554(4) 0.3370(2) 0.0577(13) Uani 1 1 d . . . . .
C16 C 0.0925(2) 0.7218(3) 0.3204(2) 0.0598(14) Uani 1 1 d . . . . .
H16 H 0.0724 0.7471 0.3458 0.072 Uiso 1 1 calc R . . . .
C17 C 0.0648(2) 0.7519(3) 0.2679(2) 0.0562(13) Uani 1 1 d . . . . .
C18 C 0.0960(2) 0.7160(3) 0.2314(2) 0.0528(12) Uani 1 1 d . . . . .
C19 C 0.1520(2) 0.6490(3) 0.2479(2) 0.0527(12) Uani 1 1 d . . . . .
H19 H 0.1724 0.6244 0.2226 0.063 Uiso 1 1 calc R . . . .
C20 C 0.1790(2) 0.6170(3) 0.3001(2) 0.0518(12) Uani 1 1 d . . . . .
C21 C 0.2397(2) 0.5422(3) 0.3172(2) 0.0540(12) Uani 1 1 d . . . . .
H21A H 0.2667 0.5564 0.3549 0.065 Uiso 1 1 calc R . . . .
H21B H 0.2700 0.5554 0.2953 0.065 Uiso 1 1 calc R . . . .
C22 C 0.2280(3) 0.3687(4) 0.1797(2) 0.0691(15) Uani 1 1 d . . . . .
H22A H 0.2392 0.4170 0.1548 0.104 Uiso 1 1 calc GR . . . .
H22B H 0.1837 0.3346 0.1620 0.104 Uiso 1 1 calc GR . . . .
H22C H 0.2640 0.3147 0.1914 0.104 Uiso 1 1 calc GR . . . .
C23 C 0.1722(4) 0.2758(5) 0.4368(2) 0.093(2) Uani 1 1 d . . . . .
H23A H 0.1456 0.3415 0.4295 0.139 Uiso 1 1 calc GR . . . .
H23B H 0.2211 0.2921 0.4535 0.139 Uiso 1 1 calc GR . . . .
H23C H 0.1562 0.2315 0.4608 0.139 Uiso 1 1 calc GR . . . .
C24 C 0.1807(2) 0.2720(4) 0.34827(19) 0.0482(11) Uani 1 1 d . . . . .
C25 C 0.2022(2) 0.3761(4) 0.3527(2) 0.0516(11) Uani 1 1 d . . . . .
H25 H 0.2069 0.4135 0.3848 0.062 Uiso 1 1 calc R . . . .
C26 C 0.21724(19) 0.4270(3) 0.3114(2) 0.0468(11) Uani 1 1 d . . . . .
C27 C 0.21018(19) 0.3711(3) 0.2653(2) 0.0464(11) Uani 1 1 d . . . . .
C28 C 0.18950(19) 0.2659(3) 0.26059(18) 0.0440(10) Uani 1 1 d . . . . .
H28 H 0.1856 0.2283 0.2287 0.053 Uiso 1 1 calc R . . . .
C29 C 0.17449(19) 0.2154(3) 0.30198(19) 0.0459(11) Uani 1 1 d . . . . .
C30 C 0.1498(2) 0.1011(3) 0.2957(2) 0.0472(11) Uani 1 1 d . . . . .
H30A H 0.1714 0.0632 0.2724 0.057 Uiso 1 1 calc R . . . .
H30B H 0.1646 0.0662 0.3310 0.057 Uiso 1 1 calc R . . . .
C31 C 0.0552(4) 0.0358(5) 0.1351(3) 0.107(2) Uani 1 1 d . . . . .
H31A H 0.0252 0.0844 0.1092 0.161 Uiso 1 1 calc GR . . . .
H31B H 0.0286 -0.0261 0.1392 0.161 Uiso 1 1 calc GR . . . .
H31C H 0.0931 0.0132 0.1226 0.161 Uiso 1 1 calc GR . . . .
C32 C 0.0728(2) 0.0936(3) 0.27203(19) 0.0417(10) Uani 1 1 d . . . . .
C33 C 0.0400(2) 0.0905(3) 0.21713(19) 0.0448(11) Uani 1 1 d . . . . .
C34 C -0.0309(2) 0.0924(3) 0.19577(18) 0.0424(10) Uani 1 1 d . . . . .
H34 H -0.0516 0.0928 0.1582 0.051 Uiso 1 1 calc R . . . .
C35 C 0.0000 0.8196(5) 0.2500 0.066(2) Uani 1 2 d S T P . .
H35A H 0.0016 0.8656 0.2202 0.080 Uiso 0.5 1 calc R . . . .
H35B H -0.0016 0.8656 0.2798 0.080 Uiso 0.5 1 calc R . . . .
Mg1 Mg 0.51547(19) 0.8943(2) 0.02583(10) 0.1257(11) Uani 1 1 d . . . . .
O1A O 0.5303(6) 0.9047(9) 0.1070(5) 0.0568(17) Uani 0.438(10) 1 d . . . A 2
O1B O 0.4940(5) 0.9067(7) 0.0962(3) 0.0568(17) Uani 0.562(10) 1 d . U . A 1
O2 O 0.06830(16) 0.7485(3) 0.17930(16) 0.0679(10) Uani 1 1 d . . . . .
O3 O 0.17817(19) 0.6240(3) 0.38881(16) 0.0745(11) Uani 1 1 d . . . . .
O4 O 0.22407(16) 0.4260(2) 0.22462(14) 0.0553(9) Uani 1 1 d . . . . .
O5 O 0.16278(17) 0.2201(3) 0.38747(13) 0.0647(9) Uani 1 1 d . . . . .
O6 O 0.08255(16) 0.0881(3) 0.18549(14) 0.0596(9) Uani 1 1 d . . . . .

loop_
_atom_site_aniso_label
_atom_site_aniso_U_11
_atom_site_aniso_U_22
_atom_site_aniso_U_33
_atom_site_aniso_U_23
_atom_site_aniso_U_13
_atom_site_aniso_U_12
Br1 0.1171(17) 0.0796(11) 0.0661(10) 0.0199(8) 0.0394(10) 0.0004(11)
C1 0.153(7) 0.092(5) 0.083(4) 0.001(4) 0.052(5) -0.015(5)
C2 0.164(8) 0.096(5) 0.084(4) -0.006(4) 0.065(5) -0.013(5)
C3 0.168(8) 0.115(7) 0.164(8) -0.055(6) 0.082(7) -0.025(5)
C4 0.184(13) 0.30(2) 0.245(16) -0.060(13) 0.059(11) 0.063(11)
C5 0.1171(17) 0.0796(11) 0.0661(10) 0.0199(8) 0.0394(10) 0.0004(11)
C6 0.129(2) 0.134(2) 0.0906(16) -0.008(2) 0.0145(18) -0.023(2)
C7 0.1295(19) 0.1334(19) 0.0916(15) -0.0084(18) 0.0151(17) -0.0231(18)
C8 0.1295(19) 0.1334(19) 0.0916(15) -0.0084(18) 0.0151(17) -0.0231(18)
C9 0.082(4) 0.054(3) 0.068(3) 0.016(3) 0.031(3) 0.015(3)
C10 0.167(6) 0.090(4) 0.081(4) 0.009(3) 0.038(4) 0.061(4)
C11 0.114(4) 0.050(3) 0.098(4) 0.008(3) 0.033(3) 0.005(3)
C12A 0.34(3) 0.030(6) 0.104(12) -0.001(7) 0.120(17) -0.020(13)
C12B 0.114(4) 0.050(3) 0.098(4) 0.008(3) 0.033(3) 0.005(3)
C13 0.056(3) 0.111(5) 0.095(4) 0.002(4) 0.034(3) 0.002(3)
C14 0.143(7) 0.111(6) 0.110(5) -0.019(5) 0.062(5) 0.007(5)
C15 0.049(3) 0.043(3) 0.091(4) -0.009(3) 0.037(3) -0.013(2)
C16 0.055(3) 0.034(2) 0.112(4) -0.013(3) 0.057(3) -0.012(2)
C17 0.052(3) 0.020(2) 0.114(4) -0.005(2) 0.052(3) -0.0064(18)
C18 0.042(2) 0.028(2) 0.097(4) -0.005(2) 0.034(3) -0.0064(18)
C19 0.042(3) 0.032(2) 0.096(4) -0.009(2) 0.038(3) -0.0071(19)
C20 0.038(2) 0.032(2) 0.097(4) -0.009(2) 0.038(3) -0.0108(18)
C21 0.038(2) 0.044(2) 0.087(3) -0.005(2) 0.030(2) -0.0062(19)
C22 0.087(4) 0.041(3) 0.099(4) 0.004(3) 0.058(3) -0.004(2)
C23 0.115(5) 0.090(4) 0.067(4) 0.010(3) 0.021(4) -0.008(4)
C24 0.028(2) 0.048(3) 0.069(3) 0.012(2) 0.016(2) 0.0008(18)
C25 0.029(2) 0.050(3) 0.075(3) -0.004(2) 0.016(2) 0.0009(19)
C26 0.022(2) 0.042(2) 0.082(3) 0.002(2) 0.024(2) 0.0016(17)
C27 0.024(2) 0.035(2) 0.084(3) 0.008(2) 0.024(2) 0.0063(16)
C28 0.027(2) 0.035(2) 0.076(3) 0.006(2) 0.025(2) 0.0072(16)
C29 0.025(2) 0.036(2) 0.079(3) 0.011(2) 0.019(2) 0.0093(17)
C30 0.034(2) 0.033(2) 0.082(3) 0.012(2) 0.028(2) 0.0091(17)
C31 0.131(6) 0.082(4) 0.158(7) -0.023(5) 0.114(6) -0.020(4)
C32 0.039(2) 0.0159(18) 0.080(3) 0.0094(19) 0.033(2) 0.0065(15)
C33 0.044(3) 0.026(2) 0.079(3) 0.014(2) 0.040(2) 0.0047(17)
C34 0.044(2) 0.0235(19) 0.067(3) 0.0067(19) 0.027(2) 0.0002(17)
C35 0.056(4) 0.028(3) 0.137(7) 0.000 0.061(4) 0.000
Mg1 0.236(3) 0.0811(16) 0.0880(16) 0.0257(12) 0.091(2) 0.0063(18)
O1A 0.062(5) 0.050(2) 0.063(4) 0.019(2) 0.026(4) 0.004(4)
O1B 0.062(5) 0.050(2) 0.063(4) 0.019(2) 0.026(4) 0.004(4)
O2 0.051(2) 0.057(2) 0.106(3) 0.010(2) 0.039(2) 0.0070(16)
O3 0.072(2) 0.071(2) 0.096(3) -0.007(2) 0.049(2) -0.0035(19)
O4 0.0582(19) 0.0327(15) 0.092(2) 0.0052(16) 0.0487(18) -0.0011(13)
O5 0.067(2) 0.059(2) 0.071(2) 0.0092(17) 0.0250(18) -0.0028(17)
O6 0.0508(19) 0.068(2) 0.076(2) 0.0227(18) 0.0428(17) 0.0105(16)

loop_
_atom_type_symbol
_atom_type_description
_atom_type_scat_dispersion_real
_atom_type_scat_dispersion_imag
_atom_type_scat_source
C C 0.0033 0.0016 'International Tables Vol C Tables 4.2.6.8 and 6.1.1.4'
H H 0.0000 0.0000 'International Tables Vol C Tables 4.2.6.8 and 6.1.1.4'
O O 0.0106 0.0060 'International Tables Vol C Tables 4.2.6.8 and 6.1.1.4'
Mg Mg 0.0486 0.0363 'International Tables Vol C Tables 4.2.6.8 and 6.1.1.4'
Br Br -0.2901 2.4595 'International Tables Vol C Tables 4.2.6.8 and 6.1.1.4'

loop_
_geom_angle_atom_site_label_1
_geom_angle_atom_site_label_2
_geom_angle_atom_site_label_3
_geom_angle
_geom_angle_site_symmetry_1
_geom_angle_site_symmetry_3
Mg1 Br1 Mg1 63.50(9) . 5_675
H1A C1 H1B 106.6 . .
C2 C1 H1A 106.8 . .
C2 C1 H1B 106.8 . .
C2 C1 Mg1 122.3(5) . .
Mg1 C1 H1A 106.8 . .
Mg1 C1 H1B 106.8 . .
C1 C2 H2A 109.2 . .
C1 C2 H2B 109.2 . .
C1 C2 C3 112.0(7) . .
H2A C2 H2B 107.9 . .
C3 C2 H2A 109.2 . .
C3 C2 H2B 109.2 . .
C2 C3 H3A 108.3 . .
C2 C3 H3B 108.3 . .
H3A C3 H3B 107.4 . .
C4 C3 C2 115.9(9) . .
C4 C3 H3A 108.3 . .
C4 C3 H3B 108.3 . .
C3 C4 H4A 109.5 . .
C3 C4 H4B 109.5 . .
C3 C4 H4C 109.5 . .
H4A C4 H4B 109.5 . .
H4A C4 H4C 109.5 . .
H4B C4 H4C 109.5 . .
C6 C5 Mg1 132.4(9) . 5_675
C6 C5 Mg1 95.5(7) . .
Mg1 C5 Mg1 92.5(5) 5_675 .
C5 C6 C7 112.4(10) . .
C6 C7 H7A 107.5 . .
C6 C7 H7B 107.5 . .
H7A C7 H7B 107.0 . .
C8 C7 C6 119.2(12) . .
C8 C7 H7A 107.5 . .
C8 C7 H7B 107.5 . .
C7 C8 H8A 109.5 . .
C7 C8 H8B 109.5 . .
C7 C8 H8C 109.5 . .
H8A C8 H8B 109.5 . .
H8A C8 H8C 109.5 . .
H8B C8 H8C 109.5 . .
H9AA C9 H9AB 109.0 . .
H9BC C9 H9BD 108.9 . .
C10 C9 H9AA 110.9 . .
C10 C9 H9AB 110.9 . .
C10 C9 H9BC 110.8 . .
C10 C9 H9BD 110.8 . .
C10 C9 O1B 104.1(5) . .
O1A C9 H9BC 110.8 . .
O1A C9 H9BD 110.8 . .
O1A C9 C10 104.7(7) . .
O1B C9 H9AA 110.9 . .
O1B C9 H9AB 110.9 . .
C9 C10 H10A 109.6 . .
C9 C10 H10B 109.6 . .
H10A C10 H10B 108.1 . .
C11 C10 C9 110.2(5) . .
C11 C10 H10A 109.6 . .
C11 C10 H10B 109.6 . .
C10 C11 H11A 112.4 . .
C10 C11 H11B 112.4 . .
C10 C11 H11C 109.7 . .
C10 C11 H11D 109.7 . .
C10 C11 C12A 96.7(9) . .
C10 C11 C12B 110.0(8) . .
H11A C11 H11B 110.0 . .
H11C C11 H11D 108.2 . .
C12A C11 H11A 112.4 . .
C12A C11 H11B 112.4 . .
C12B C11 H11C 109.7 . .
C12B C11 H11D 109.7 . .
C11 C12A H12A 111.8 . .
C11 C12A H12B 111.8 . .
C11 C12A O1B 100.0(11) . .
H12A C12A H12B 109.5 . .
O1B C12A H12A 111.8 . .
O1B C12A H12B 111.8 . .
C11 C12B H12C 113.1 . .
C11 C12B H12D 113.1 . .
C11 C12B O1A 93.2(9) . .
H12C C12B H12D 110.4 . .
O1A C12B H12C 113.1 . .
O1A C12B H12D 113.1 . .
H13A C13 H13B 109.5 . .
H13A C13 H13C 109.5 . .
H13B C13 H13C 109.5 . .
O2 C13 H13A 109.5 . .
O2 C13 H13B 109.5 . .
O2 C13 H13C 109.5 . .
H14A C14 H14B 109.5 . .
H14A C14 H14C 109.5 . .
H14B C14 H14C 109.5 . .
O3 C14 H14A 109.5 . .
O3 C14 H14B 109.5 . .
O3 C14 H14C 109.5 . .
C16 C15 C20 120.0(5) . .
O3 C15 C16 122.9(5) . .
O3 C15 C20 117.1(4) . .
C15 C16 H16 119.3 . .
C17 C16 C15 121.3(5) . .
C17 C16 H16 119.3 . .
C16 C17 C18 118.6(4) . .
C16 C17 C35 120.4(4) . .
C18 C17 C35 121.0(5) . .
C19 C18 C17 120.0(5) . .
O2 C18 C17 117.7(4) . .
O2 C18 C19 122.3(4) . .
C18 C19 H19 119.2 . .
C20 C19 C18 121.7(5) . .
C20 C19 H19 119.2 . .
C15 C20 C21 120.8(5) . .
C19 C20 C15 118.4(4) . .
C19 C20 C21 120.8(4) . .
C20 C21 H21A 109.2 . .
C20 C21 H21B 109.2 . .
C20 C21 C26 112.1(3) . .
H21A C21 H21B 107.9 . .
C26 C21 H21A 109.2 . .
C26 C21 H21B 109.2 . .
H22A C22 H22B 109.5 . .
H22A C22 H22C 109.5 . .
H22B C22 H22C 109.5 . .
O4 C22 H22A 109.5 . .
O4 C22 H22B 109.5 . .
O4 C22 H22C 109.5 . .
H23A C23 H23B 109.5 . .
H23A C23 H23C 109.5 . .
H23B C23 H23C 109.5 . .
O5 C23 H23A 109.5 . .
O5 C23 H23B 109.5 . .
O5 C23 H23C 109.5 . .
C25 C24 C29 120.2(4) . .
O5 C24 C25 123.1(4) . .
O5 C24 C29 116.6(4) . .
C24 C25 H25 119.3 . .
C24 C25 C26 121.4(5) . .
C26 C25 H25 119.3 . .
C25 C26 C21 120.1(4) . .
C27 C26 C21 121.6(4) . .
C27 C26 C25 118.3(4) . .
C26 C27 C28 120.8(4) . .
C26 C27 O4 116.2(4) . .
O4 C27 C28 122.9(4) . .
C27 C28 H28 119.7 . .
C29 C28 C27 120.7(4) . .
C29 C28 H28 119.7 . .
C24 C29 C30 121.3(4) . .
C28 C29 C24 118.6(4) . .
C28 C29 C30 120.1(4) . .
C29 C30 H30A 109.2 . .
C29 C30 H30B 109.2 . .
H30A C30 H30B 107.9 . .
C32 C30 C29 111.9(3) . .
C32 C30 H30A 109.2 . .
C32 C30 H30B 109.2 . .
H31A C31 H31B 109.5 . .
H31A C31 H31C 109.5 . .
H31B C31 H31C 109.5 . .
O6 C31 H31A 109.5 . .
O6 C31 H31B 109.5 . .
O6 C31 H31C 109.5 . .
C33 C32 C30 121.9(4) . .
C34 C32 C30 121.2(4) 2 .
C34 C32 C33 116.9(4) 2 .
C34 C33 C32 121.4(4) . .
C34 C33 O6 122.3(4) . .
O6 C33 C32 116.3(4) . .
C32 C34 H34 119.2 2 .
C33 C34 C32 121.7(4) . 2
C33 C34 H34 119.2 . .
C17 C35 C17 111.5(5) . 2
C17 C35 H35A 109.3 2 .
C17 C35 H35A 109.3 . .
C17 C35 H35B 109.3 2 .
C17 C35 H35B 109.3 . .
H35A C35 H35B 108.0 . .
Br1 Mg1 Br1 116.50(9) . 5_675
Br1 Mg1 Mg1 56.27(12) 5_675 5_675
Br1 Mg1 Mg1 60.22(11) . 5_675
C1 Mg1 Br1 110.5(3) . 5_675
C1 Mg1 Br1 114.9(3) . .
C1 Mg1 Mg1 137.0(2) . 5_675
C5 Mg1 C1 119.5(4) 5_675 .
C5 Mg1 C1 124.2(4) . .
C5 Mg1 C5 87.5(5) 5_675 .
C5 Mg1 Mg1 42.8(4) . 5_675
C5 Mg1 Mg1 44.7(3) 5_675 5_675
C5 Mg1 O1A 109.2(5) 5_675 .
O1A Mg1 C1 112.0(4) . .
O1A Mg1 C5 101.0(4) . .
O1A Mg1 Mg1 111.0(3) . 5_675
O1B Mg1 Br1 89.8(3) . 5_675
O1B Mg1 Br1 107.3(3) . .
O1B Mg1 C1 115.4(3) . .
O1B Mg1 Mg1 105.8(3) . 5_675
C9 O1A C12B 97.8(9) . .
C9 O1A Mg1 122.8(8) . .
C12B O1A Mg1 110.1(8) . .
C9 O1B C12A 97.4(9) . .
C9 O1B Mg1 118.2(6) . .
C12A O1B Mg1 120.7(8) . .
C18 O2 C13 117.3(4) . .
C15 O3 C14 118.3(5) . .
C27 O4 C22 118.4(3) . .
C24 O5 C23 117.4(4) . .
C33 O6 C31 115.9(4) . .

loop_
_geom_bond_atom_site_label_1
_geom_bond_atom_site_label_2
_geom_bond_distance
_geom_bond_site_symmetry_2
Br1 Mg1 2.770(4) .
Br1 Mg1 2.891(4) 5_675
C1 H1A 0.9900 .
C1 H1B 0.9900 .
C1 C2 1.523(7) .
C1 Mg1 2.110(8) .
C2 H2A 0.9900 .
C2 H2B 0.9900 .
C2 C3 1.542(7) .
C3 H3A 0.9900 .
C3 H3B 0.9900 .
C3 C4 1.491(9) .
C4 H4A 0.9800 .
C4 H4B 0.9800 .
C4 H4C 0.9800 .
C5 C6 1.502(9) .
C5 Mg1 2.027(13) 5_675
C5 Mg1 2.099(12) .
C6 C7 1.539(9) .
C7 H7A 0.9900 .
C7 H7B 0.9900 .
C7 C8 1.510(9) .
C8 H8A 0.9800 .
C8 H8B 0.9800 .
C8 H8C 0.9800 .
C9 H9AA 0.9900 .
C9 H9AB 0.9900 .
C9 H9BC 0.9900 .
C9 H9BD 0.9900 .
C9 C10 1.475(8) .
C9 O1A 1.367(12) .
C9 O1B 1.477(10) .
C10 H10A 0.9900 .
C10 H10B 0.9900 .
C10 C11 1.408(8) .
C11 H11A 0.9900 .
C11 H11B 0.9900 .
C11 H11C 0.9900 .
C11 H11D 0.9900 .
C11 C12A 1.505(17) .
C11 C12B 1.479(18) .
C12A H12A 0.9900 .
C12A H12B 0.9900 .
C12A O1B 1.528(17) .
C12B H12C 0.9900 .
C12B H12D 0.9900 .
C12B O1A 1.83(2) .
C13 H13A 0.9800 .
C13 H13B 0.9800 .
C13 H13C 0.9800 .
C13 O2 1.402(6) .
C14 H14A 0.9800 .
C14 H14B 0.9800 .
C14 H14C 0.9800 .
C14 O3 1.411(7) .
C15 C16 1.389(7) .
C15 C20 1.394(6) .
C15 O3 1.370(6) .
C16 H16 0.9500 .
C16 C17 1.377(7) .
C17 C18 1.395(6) .
C17 C35 1.525(6) .
C18 C19 1.383(6) .
C18 O2 1.377(6) .
C19 H19 0.9500 .
C19 C20 1.376(7) .
C20 C21 1.514(6) .
C21 H21A 0.9900 .
C21 H21B 0.9900 .
C21 C26 1.523(6) .
C22 H22A 0.9800 .
C22 H22B 0.9800 .
C22 H22C 0.9800 .
C22 O4 1.417(6) .
C23 H23A 0.9800 .
C23 H23B 0.9800 .
C23 H23C 0.9800 .
C23 O5 1.442(7) .
C24 C25 1.384(6) .
C24 C29 1.391(6) .
C24 O5 1.375(5) .
C25 H25 0.9500 .
C25 C26 1.388(6) .
C26 C27 1.379(6) .
C27 C28 1.393(6) .
C27 O4 1.386(5) .
C28 H28 0.9500 .
C28 C29 1.387(6) .
C29 C30 1.525(6) .
C30 H30A 0.9900 .
C30 H30B 0.9900 .
C30 C32 1.503(6) .
C31 H31A 0.9800 .
C31 H31B 0.9800 .
C31 H31C 0.9800 .
C31 O6 1.434(8) .
C32 C33 1.394(6) .
C32 C34 1.392(6) 2
C33 C34 1.382(6) .
C33 O6 1.391(5) .
C34 C32 1.392(6) 2
C34 H34 0.9500 .
C35 C17 1.525(6) 2
C35 H35A 0.9900 .
C35 H35B 0.9900 .
Mg1 Br1 2.891(4) 5_675
Mg1 C5 2.027(13) 5_675
Mg1 Mg1 2.981(5) 5_675
Mg1 O1A 2.077(12) .
Mg1 O1B 2.054(9) .
